data_7714990
loop_
_publ_author_name
'Li, Ting-Ya'
'Su, Shao-Dong'
'He, Yong'
'Wu, Xin-Tao'
'Sheng, Tian-Lu'

_publ_section_title
;
 Syntheses, crystal structures and MMCT properties of diruthenium-based
 cyanido-bridged RuV/VI2-NC-Ru<sup>II</sup> complexes.
;
_journal_issue 11
_journal_name_full 'Dalton transactions (Cambridge, England : 2003)'
_journal_page_first 5010
_journal_page_last 5019
_journal_paper_doi 10.1039/d3dt01861j
_journal_volume 53
_journal_year 2024
_chemical_formula_moiety 'C71 H67 N7 O2 P2 Ru3, F6 P'
_chemical_formula_sum 'C71 H67 F6 N7 O2 P3 Ru3'
_chemical_formula_weight 1560.43
_space_group_crystal_system triclinic
_space_group_IT_number 2
_space_group_name_Hall '-P 1'
_space_group_name_H-M_alt 'P -1'
_atom_sites_solution_hydrogens geom
_audit_block_doi 10.5517/ccdc.csd.cc2c39jb
_audit_creation_date 2022-06-08
_audit_creation_method
;
Olex2 1.5
(compiled 2022.04.07 svn.rca3783a0 for OlexSys, GUI svn.r6498)
;
_audit_update_record
;
2022-06-08 deposited with the CCDC.	2024-01-15 downloaded from the CCDC.
;
_cell_angle_alpha 75.6150(19)
_cell_angle_beta 81.7459(19)
_cell_angle_gamma 86.5897(19)
_cell_formula_units_Z 2
_cell_length_a 10.9565(3)
_cell_length_b 15.0440(3)
_cell_length_c 22.5663(4)
_cell_measurement_reflns_used 26911
_cell_measurement_temperature 300.01(14)
_cell_measurement_theta_max 60.2700
_cell_measurement_theta_min 2.6330
_cell_volume 3564.55(14)
_computing_cell_refinement 'CrysAlisPro 1.171.41.93a (Rigaku OD, 2020)'
_computing_data_collection 'CrysAlisPro 1.171.41.93a (Rigaku OD, 2020)'
_computing_data_reduction 'CrysAlisPro 1.171.41.93a (Rigaku OD, 2020)'
_computing_molecular_graphics 'Olex2 1.5 (Dolomanov et al., 2009)'
_computing_publication_material 'Olex2 1.5 (Dolomanov et al., 2009)'
_computing_structure_refinement 'SHELXL-2018/3 (Sheldrick, 2018)'
_computing_structure_solution 'SHELXT 2014/5 (Sheldrick, 2014)'
_diffrn_ambient_environment air
_diffrn_ambient_temperature 300.01(14)
_diffrn_detector 'Hybrid Pixel Array Detector'
_diffrn_detector_area_resol_mean 10.0000
_diffrn_detector_type HyPix
_diffrn_measured_fraction_theta_full 0.995
_diffrn_measured_fraction_theta_max 0.944
_diffrn_measurement_details
;
List of Runs (angles in degrees, time in seconds):

  # Type    Start    End  Width  t~exp~   \w     \q     \k     \f   Frames
#--------------------------------------------------------------------------
  1  \w     81.00 144.00   0.50    0.20    --   72.28  84.00 -26.00  126
  2  \w     56.00 121.00   0.50    0.20    --   72.28  57.00 -90.00  130
  3  \w     86.00 114.00   0.50    0.20    --   72.28  57.00-120.00   56
  4  \w     -1.00  68.00   0.50    0.20    --   72.28 -38.00  60.00  138
  5  \w     -1.00  71.00   0.50    0.20    --   72.28 -38.00  30.00  144
  6  \w      2.00  71.00   0.50    0.20    --   72.28 -38.00 -90.00  138
  7  \w     35.00  84.00   0.50    0.20    --   72.28 -57.00 -90.00   98
  8  \w     24.00  65.00   0.50    0.20    --   72.28 -84.00-146.00   82
  9  \w     66.00  92.00   0.50    0.20    --   72.28-125.00-180.00   52
 10  \w     21.00  51.00   0.50    0.20    --   72.28-125.00-180.00   60
 11  \w     24.00 107.00   0.50    0.20    --   72.28-125.00   0.00  166
 12  \w     85.00 111.00   0.50    0.20    --   72.28-125.00  60.00   52
 13  \w      0.00 106.00   0.50    0.20    --   72.28 -99.00  60.00  212
 14  \w    -30.00  -5.00   0.50    0.10    --   -1.25 -84.00-146.00   50
 15  \w    -74.00   8.00   0.50    0.10    --   -1.25 -38.00-150.00  164
 16  \w   -148.00 -86.00   0.50    0.20    --  -74.78-125.00  30.00  124
 17  \w   -148.00 -79.00   0.50    0.20    --  -74.78-125.00  90.00  138
 18  \w   -136.00-101.00   0.50    0.20    --  -74.78 -99.00 120.00   70
 19  \w    -58.00  13.00   0.50    0.10    --   -1.25 -57.00 150.00  142
 20  \w   -142.00-108.00   0.50    0.20    --  -74.78 -99.00   0.00   68
 21  \w   -146.00 -81.00   0.50    0.20    --  -74.78 -84.00-146.00  130
 22  \w    -83.00 -35.00   0.50    0.20    --  -74.78  77.00 -90.00   96
 23  \w    -80.00 -27.00   0.50    0.20    --  -74.78 125.00 -30.00  106
 24  \w    -68.00 -42.00   0.50    0.20    --  -74.78  84.00 -26.00   52
 25  \w   -108.00 -21.00   0.50    0.20    --  -74.78 125.00 120.00  174
 26  \w    -26.00  38.00   0.50    0.10    --   -1.25  84.00 -26.00  128
;
_diffrn_measurement_device 'four-circle diffractometer'
_diffrn_measurement_device_type 'ROD, Synergy Custom system, HyPix'
_diffrn_measurement_method '\w scans'
_diffrn_orient_matrix_type 'CrysAlisPro convention (1999,Acta A55,543-557)'
_diffrn_orient_matrix_UB_11 0.0349832000
_diffrn_orient_matrix_UB_12 -0.0853096000
_diffrn_orient_matrix_UB_13 -0.0041355000
_diffrn_orient_matrix_UB_21 0.0433021000
_diffrn_orient_matrix_UB_22 -0.0154521000
_diffrn_orient_matrix_UB_23 0.0543104000
_diffrn_orient_matrix_UB_31 -0.1102942000
_diffrn_orient_matrix_UB_32 -0.0305666000
_diffrn_orient_matrix_UB_33 0.0292334000
_diffrn_radiation_monochromator mirror
_diffrn_radiation_probe x-ray
_diffrn_radiation_type 'micro-focus metaljet'
_diffrn_radiation_wavelength 1.3405
_diffrn_reflns_av_R_equivalents 0.0437
_diffrn_reflns_av_unetI/netI 0.0405
_diffrn_reflns_Laue_measured_fraction_full 0.995
_diffrn_reflns_Laue_measured_fraction_max 0.944
_diffrn_reflns_limit_h_max 13
_diffrn_reflns_limit_h_min -14
_diffrn_reflns_limit_k_max 19
_diffrn_reflns_limit_k_min -19
_diffrn_reflns_limit_l_max 28
_diffrn_reflns_limit_l_min -28
_diffrn_reflns_number 51281
_diffrn_reflns_point_group_measured_fraction_full 0.995
_diffrn_reflns_point_group_measured_fraction_max 0.944
_diffrn_reflns_theta_full 53.543
_diffrn_reflns_theta_max 61.498
_diffrn_reflns_theta_min 2.637
_diffrn_source 'micro-focus metaljet'
_exptl_absorpt_coefficient_mu 4.211
_exptl_absorpt_correction_T_max 1.00000
_exptl_absorpt_correction_T_min 0.63040
_exptl_absorpt_correction_type multi-scan
_exptl_absorpt_process_details
;
CrysAlisPro 1.171.41.93a (Rigaku Oxford Diffraction, 2020)
Empirical absorption correction using spherical harmonics,
implemented in SCALE3 ABSPACK scaling algorithm.
;
_exptl_crystal_density_diffrn 1.454
_exptl_crystal_F_000 1578
_refine_diff_density_max 2.885
_refine_diff_density_min -1.505
_refine_diff_density_rms 0.153
_refine_ls_extinction_coef 0.00099(18)
_refine_ls_extinction_expression Fc^*^=kFc[1+0.001xFc^2^\l^3^/sin(2\q)]^-1/4^
_refine_ls_extinction_method 'SHELXL-2018/3 (Sheldrick 2018)'
_refine_ls_goodness_of_fit_ref 1.058
_refine_ls_hydrogen_treatment constr
_refine_ls_matrix_type full
_refine_ls_number_parameters 805
_refine_ls_number_reflns 15887
_refine_ls_number_restraints 44
_refine_ls_restrained_S_all Infinity
_refine_ls_R_factor_all 0.0790
_refine_ls_R_factor_gt 0.0676
_refine_ls_shift/su_max 0.006
_refine_ls_shift/su_mean 0.000
_refine_ls_structure_factor_coef Fsqd
_refine_ls_weighting_details 'w=1/[\s^2^(Fo^2^)+(0.1446P)^2^+7.1273P] where P=(Fo^2^+2Fc^2^)/3'
_refine_ls_weighting_scheme calc
_refine_ls_wR_factor_gt 0.2068
_refine_ls_wR_factor_ref 0.2248
_reflns_Friedel_coverage 0.000
_reflns_number_gt 12932
_reflns_number_total 15887
_reflns_threshold_expression 'I > 2\s(I)'
_cod_data_source_file d3dt01861j2.cif
_cod_data_source_block cp1ru-ru2_auto
_cod_depositor_comments 'Adding full bibliography for 7714990--7714997.cif.'
_cod_database_code 7714990
_shelx_shelxl_version_number 2018/3
_chemical_oxdiff_formula 'C N O P F Ru H Cl'
_shelx_space_group_comment
;
The symmetry employed for this shelxl refinement is uniquely defined
by the following loop, which should always be used as a source of
symmetry information in preference to the above space-group names.
They are only intended as comments.
;
_olex2_refinement_description
;
1. Fixed Uiso
 At 1.2 times of:
  All C(H) groups, All C(H,H) groups
 At 1.5 times of:
  All C(H,H,H) groups
2. Restrained distances
 F6-F2
 2.23 with sigma of 0.1
 F4-F6
 2.23 with sigma of 0.1
 F2-F4
 2.23 with sigma of 0.1
 F3-P3
 1.58 with sigma of 0.1
 F3-F2
 2.23 with sigma of 0.1
 F5-F4
 2.23 with sigma of 0.1
 F6-F4
 2.23 with sigma of 0.1
 F4-F5
 2.23 with sigma of 0.01
 F4-F2
 2.23 with sigma of 0.01
 F2-F3
 2.23 with sigma of 0.01
 F3-F5
 2.23 with sigma of 0.01
 F6-F3
 2.23 with sigma of 0.01
 F1-F3
 2.23 with sigma of 0.01
 P3-F2
 1.58 with sigma of 0.01
 P3-F4
 1.58 with sigma of 0
 P3-F3
 1.58 with sigma of 0.01
 P3-F1
 1.58 with sigma of 0.01
 P3-F4 = P3-F3
 1.58 with sigma of 0.01
 P3-F6
 1.58 with sigma of 0.01
3. Uiso/Uaniso restraints and constraints
Uanis(F4) \\sim Ueq, Uanis(F6) \\sim Ueq, Uanis(F1) \\sim Ueq, Uanis(F2) \\sim
Ueq: with sigma of 0.1 and sigma for terminal atoms of 0.2
Uanis(F4) = Uanis(F2) = Uanis(F1) = Uanis(F6)
Uanis(F1) = Uanis(F4) = Uanis(F5) = Uanis(F3) = Uanis(F2) = Uanis(F6)
Uanis(F4) = Uanis(F5) = Uanis(F6) = Uanis(F3) = Uanis(F2) = Uanis(F1)
Uanis(F6) = Uanis(F5) = Uanis(F4) = Uanis(F3) = Uanis(F2) = Uanis(F1)
4.a Secondary CH2 refined with riding coordinates:
 C12(H12A,H12B), C11(H11A,H11B)
4.b Aromatic/amide H refined with riding coordinates:
 C45(H45), C74(H74), C44(H44), C57(H57), C86(H86), C60(H60), C58(H58),
 C42(H42), C30(H30), C67(H67), C81(H81), C53(H53), C71(H71), C29(H29), C28(H28),
  C24(H24), C26(H26), C77(H77), C88(H88), C9(H9), C89(H89), C87(H87), C72(H72),
 C63(H63), C66(H66), C18(H18), C20(H20), C49(H49), C15(H15), C5(H5), C79(H79),
 C23(H23), C52(H52), C80(H80), C7(H7), C22(H22), C8(H8), C27(H27), C65(H65),
 C50(H50), C51(H51), C78(H78), C6(H6), C17(H17), C16(H16), C21(H21), C64(H64),
 C(H)
4.c Idealised Me refined as rotating group:
 C40(H40A,H40B,H40C), C54(H54A,H54B,H54C), C82(H82A,H82B,H82C), C68(H68A,H68B,
 H68C), C90(H90A,H90B,H90C)
;
_olex2_submission_special_instructions 'No special instructions were received'
_oxdiff_exptl_absorpt_empirical_details
;
Empirical correction (ABSPACK) includes:
- Absorption correction using spherical harmonics
- Frame scaling
;
_oxdiff_exptl_absorpt_empirical_full_max 2.114
_oxdiff_exptl_absorpt_empirical_full_min 0.523

loop_
_space_group_symop_operation_xyz
'x, y, z'
'-x, -y, -z'

loop_
_atom_site_label
_atom_site_type_symbol
_atom_site_fract_x
_atom_site_fract_y
_atom_site_fract_z
_atom_site_U_iso_or_equiv
_atom_site_adp_type
_atom_site_occupancy
_atom_site_site_symmetry_order
_atom_site_calc_flag
_atom_site_refinement_flags_posn
_atom_site_refinement_flags_adp
_atom_site_refinement_flags_occupancy
_atom_site_disorder_assembly
_atom_site_disorder_group
Ru2 Ru 0.43770(4) 0.53917(3) 0.22944(2) 0.03806(14) Uani 1 1 d . . . . .
Ru1 Ru 0.43334(4) 0.69475(3) 0.19382(2) 0.03802(14) Uani 1 1 d . . . . .
Ru3 Ru 0.26359(4) 0.26576(3) 0.38791(2) 0.03984(14) Uani 1 1 d . . . . .
P2 P 0.33681(13) 0.15173(10) 0.34200(7) 0.0431(3) Uani 1 1 d . . . . .
P1 P 0.42315(14) 0.22094(11) 0.44421(7) 0.0487(3) Uani 1 1 d . . . . .
P3 P 0.83586(2) 0.19750(2) 0.24724(2) 0.1038(10) Uani 1 1 d D . . . .
O2 O 0.3492(4) 0.5582(3) 0.31391(17) 0.0476(9) Uani 1 1 d . . . . .
O1 O 0.3592(4) 0.7103(3) 0.28211(19) 0.0490(9) Uani 1 1 d . . . . .
N2 N 0.6120(4) 0.5475(3) 0.2555(2) 0.0406(9) Uani 1 1 d . . . . .
N1 N 0.6007(4) 0.7045(3) 0.2188(2) 0.0446(10) Uani 1 1 d . . . . .
N6 N 0.2650(4) 0.5394(3) 0.1983(2) 0.0419(10) Uani 1 1 d . . . . .
N4 N 0.5257(4) 0.5220(3) 0.1465(2) 0.0414(10) Uani 1 1 d . . . . .
N3 N 0.5021(4) 0.6780(3) 0.1096(2) 0.0436(10) Uani 1 1 d . . . . .
N5 N 0.2569(4) 0.6976(3) 0.1775(2) 0.0456(11) Uani 1 1 d . . . . .
N7 N 0.4214(5) 0.3962(3) 0.2785(2) 0.0466(10) Uani 1 1 d . . . . .
C1 C 0.3716(5) 0.3443(4) 0.3204(3) 0.0413(11) Uani 1 1 d . . . . .
C55 C 0.2001(5) 0.6191(4) 0.1789(3) 0.0459(12) Uani 1 1 d . . . . .
C41 C 0.6612(5) 0.6297(4) 0.2496(3) 0.0435(12) Uani 1 1 d . . . . .
F1 F 0.7495(9) 0.1128(6) 0.2614(7) 0.235(3) Uani 1 1 d D U . . .
C43 C 0.8352(6) 0.5554(5) 0.2994(3) 0.0534(14) Uani 1 1 d . . . . .
C48 C 0.6481(6) 0.7933(4) 0.2006(3) 0.0513(14) Uani 1 1 d . . . . .
C69 C 0.5435(5) 0.5973(4) 0.0985(3) 0.0459(12) Uani 1 1 d . . . . .
C45 C 0.6779(6) 0.4698(4) 0.2785(3) 0.0516(14) Uani 1 1 d . . . . .
H45 H 0.645438 0.413095 0.280857 0.062 Uiso 1 1 calc R U . . .
C74 C 0.6023(6) 0.5858(5) 0.0409(3) 0.0530(14) Uani 1 1 d . . . . .
H74 H 0.612139 0.636587 0.007495 0.064 Uiso 1 1 calc R U . . .
C44 C 0.7894(6) 0.4718(5) 0.2983(3) 0.0554(15) Uani 1 1 d . . . . .
H44 H 0.834434 0.417616 0.310892 0.066 Uiso 1 1 calc R U . . .
C57 C 0.2143(6) 0.4596(4) 0.1961(3) 0.0525(14) Uani 1 1 d . . . . .
H57 H 0.258751 0.404961 0.207763 0.063 Uiso 1 1 calc R U . . .
C86 C 0.0884(6) 0.2411(5) 0.4544(3) 0.0608(17) Uani 1 1 d . . . . .
H86 H 0.078814 0.190652 0.488125 0.073 Uiso 1 1 calc R U . . .
C60 C 0.0834(6) 0.6177(5) 0.1588(3) 0.0560(15) Uani 1 1 d . . . . .
H60 H 0.040363 0.672684 0.145843 0.067 Uiso 1 1 calc R U . . .
C19 C 0.5389(6) 0.3053(5) 0.4399(3) 0.0598(16) Uani 1 1 d . . . . .
C12 C 0.4981(6) 0.1266(5) 0.3548(3) 0.0606(16) Uani 1 1 d . . . . .
H12A H 0.525408 0.068778 0.344971 0.073 Uiso 1 1 calc R U . . .
H12B H 0.550318 0.174609 0.328562 0.073 Uiso 1 1 calc R U . . .
C25 C 0.3375(6) 0.1770(4) 0.2593(3) 0.0478(13) Uani 1 1 d . . . . .
C59 C 0.0329(6) 0.5365(6) 0.1582(3) 0.0589(16) Uani 1 1 d . . . . .
C62 C 0.1933(5) 0.7807(4) 0.1833(3) 0.0512(14) Uani 1 1 d . . . . .
C58 C 0.1023(7) 0.4562(5) 0.1778(3) 0.0596(16) Uani 1 1 d . . . . .
H58 H 0.071419 0.399679 0.178322 0.072 Uiso 1 1 calc R U . . .
C42 C 0.7711(5) 0.6350(4) 0.2753(3) 0.0501(13) Uani 1 1 d . . . . .
H42 H 0.799581 0.691763 0.275833 0.060 Uiso 1 1 calc R U . . .
C76 C 0.5053(6) 0.7582(4) 0.0585(3) 0.0532(14) Uani 1 1 d . . . . .
C14 C 0.2638(6) 0.0403(4) 0.3670(3) 0.0528(14) Uani 1 1 d . . . . .
C4 C 0.3829(6) 0.1796(5) 0.5282(3) 0.0582(16) Uani 1 1 d . . . . .
C30 C 0.4454(8) 0.1913(6) 0.2174(4) 0.0687(19) Uani 1 1 d . . . . .
H30 H 0.521675 0.185150 0.231650 0.082 Uiso 1 1 calc R U . . .
C38 C 0.3307(6) 0.6376(4) 0.3228(3) 0.0535(14) Uani 1 1 d . . . . .
C67 C 0.0864(6) 0.7831(6) 0.2225(4) 0.070(2) Uani 1 1 d . . . . .
H67 H 0.047353 0.728498 0.242616 0.084 Uiso 1 1 calc R U . . .
C85 C 0.1311(6) 0.3272(5) 0.4553(3) 0.0632(17) Uani 1 1 d . . . . .
C81 C 0.4053(8) 0.7785(6) 0.0260(4) 0.075(2) Uani 1 1 d . . . . .
H81 H 0.337502 0.740668 0.035806 0.091 Uiso 1 1 calc R U . . .
C53 C 0.5686(8) 0.8667(5) 0.2085(3) 0.0627(17) Uani 1 1 d . . . . .
H53 H 0.488331 0.855852 0.228020 0.075 Uiso 1 1 calc R U . . .
C71 C 0.5702(7) 0.4387(5) 0.1394(3) 0.0585(16) Uani 1 1 d . . . . .
H71 H 0.559102 0.387966 0.172872 0.070 Uiso 1 1 calc R U . . .
C29 C 0.4391(10) 0.2144(7) 0.1552(4) 0.090(3) Uani 1 1 d . . . . .
H29 H 0.511386 0.224180 0.127592 0.108 Uiso 1 1 calc R U . . .
C11 C 0.5064(7) 0.1210(6) 0.4217(4) 0.0672(19) Uani 1 1 d . . . . .
H11A H 0.592276 0.120711 0.427859 0.081 Uiso 1 1 calc R U . . .
H11B H 0.470398 0.064585 0.447231 0.081 Uiso 1 1 calc R U . . .
C28 C 0.3269(11) 0.2233(6) 0.1331(4) 0.085(3) Uani 1 1 d . . . . .
H28 H 0.323881 0.238563 0.090828 0.102 Uiso 1 1 calc R U . . .
C24 C 0.5016(8) 0.3980(6) 0.4288(4) 0.072(2) Uani 1 1 d . . . . .
H24 H 0.422829 0.415751 0.418876 0.086 Uiso 1 1 calc R U . . .
C73 C 0.6448(6) 0.5026(5) 0.0332(3) 0.0595(16) Uani 1 1 d . . . . .
C40 C 0.2756(11) 0.6449(6) 0.3854(4) 0.096(3) Uani 1 1 d . . . . .
H40A H 0.211276 0.691320 0.382130 0.143 Uiso 1 1 calc R U . . .
H40B H 0.338109 0.661033 0.406391 0.143 Uiso 1 1 calc R U . . .
H40C H 0.241858 0.586999 0.408283 0.143 Uiso 1 1 calc R U . . .
C26 C 0.2272(7) 0.1865(6) 0.2365(4) 0.0697(19) Uani 1 1 d . . . . .
H26 H 0.154714 0.177168 0.264062 0.084 Uiso 1 1 calc R U . . .
C54 C 0.9486(6) 0.5600(6) 0.3284(4) 0.073(2) Uani 1 1 d . . . . .
H54A H 0.946066 0.513735 0.366413 0.109 Uiso 1 1 calc R U . . .
H54B H 0.952094 0.619482 0.336448 0.109 Uiso 1 1 calc R U . . .
H54C H 1.020401 0.549841 0.300797 0.109 Uiso 1 1 calc R U . . .
C77 C 0.6059(9) 0.8142(5) 0.0438(4) 0.075(2) Uani 1 1 d . . . . .
H77 H 0.673384 0.801147 0.065470 0.089 Uiso 1 1 calc R U . . .
C82 C 0.7092(9) 0.4933(7) -0.0294(4) 0.081(2) Uani 1 1 d . . . . .
H82A H 0.714088 0.552664 -0.057767 0.121 Uiso 1 1 calc R U . . .
H82B H 0.663232 0.453475 -0.044759 0.121 Uiso 1 1 calc R U . . .
H82C H 0.790881 0.467894 -0.025239 0.121 Uiso 1 1 calc R U . . .
C88 C 0.0884(6) 0.3337(6) 0.3581(4) 0.0660(19) Uani 1 1 d . . . . .
H88 H 0.077436 0.355817 0.316842 0.079 Uiso 1 1 calc R U . . .
C9 C 0.4179(8) 0.2228(7) 0.5696(3) 0.077(2) Uani 1 1 d . . . . .
H9 H 0.464933 0.275225 0.555271 0.092 Uiso 1 1 calc R U . . .
C89 C 0.1329(7) 0.3820(5) 0.3957(4) 0.0653(18) Uani 1 1 d . . . . .
H89 H 0.159840 0.442035 0.382754 0.078 Uiso 1 1 calc R U . . .
C87 C 0.0628(6) 0.2429(6) 0.3960(4) 0.069(2) Uani 1 1 d . . . . .
H87 H 0.034352 0.194396 0.383468 0.083 Uiso 1 1 calc R U . . .
C72 C 0.6311(8) 0.4274(5) 0.0841(3) 0.0664(19) Uani 1 1 d . . . . .
H72 H 0.663076 0.369984 0.080612 0.080 Uiso 1 1 calc R U . . .
C68 C -0.0870(7) 0.5351(7) 0.1357(4) 0.080(2) Uani 1 1 d . . . . .
H68A H -0.107627 0.595472 0.112689 0.119 Uiso 1 1 calc R U . . .
H68B H -0.149726 0.515797 0.170268 0.119 Uiso 1 1 calc R U . . .
H68C H -0.081560 0.493006 0.109620 0.119 Uiso 1 1 calc R U . . .
C63 C 0.2509(8) 0.8627(5) 0.1534(4) 0.0674(18) Uani 1 1 d . . . . .
H63 H 0.322119 0.862491 0.125502 0.081 Uiso 1 1 calc R U . . .
C66 C 0.0348(8) 0.8655(8) 0.2332(5) 0.092(3) Uani 1 1 d . . . . .
H66 H -0.038751 0.865766 0.259422 0.111 Uiso 1 1 calc R U . . .
C18 C 0.1847(9) 0.0189(6) 0.4213(4) 0.088(3) Uani 1 1 d . . . . .
H18 H 0.167284 0.062138 0.444715 0.106 Uiso 1 1 calc R U . . .
C20 C 0.6585(7) 0.2801(8) 0.4531(4) 0.083(3) Uani 1 1 d . . . . .
H20 H 0.685709 0.219158 0.459663 0.100 Uiso 1 1 calc R U . . .
C49 C 0.7645(7) 0.8132(6) 0.1707(4) 0.072(2) Uani 1 1 d . . . . .
H49 H 0.818975 0.765922 0.163750 0.087 Uiso 1 1 calc R U . . .
C15 C 0.2879(9) -0.0249(5) 0.3335(4) 0.079(2) Uani 1 1 d . . . . .
H15 H 0.342132 -0.012034 0.296885 0.095 Uiso 1 1 calc R U . . .
C5 C 0.3078(8) 0.1049(6) 0.5514(4) 0.074(2) Uani 1 1 d . . . . .
H5 H 0.279842 0.075753 0.524216 0.088 Uiso 1 1 calc R U . . .
C79 C 0.5088(15) 0.9136(7) -0.0371(4) 0.106(4) Uani 1 1 d . . . . .
H79 H 0.510602 0.966181 -0.069234 0.128 Uiso 1 1 calc R U . . .
C23 C 0.5833(11) 0.4640(7) 0.4326(4) 0.093(3) Uani 1 1 d . . . . .
H23 H 0.558123 0.525382 0.425866 0.111 Uiso 1 1 calc R U . . .
C52 C 0.6094(12) 0.9548(6) 0.1873(4) 0.089(3) Uani 1 1 d . . . . .
H52 H 0.555190 1.003256 0.191992 0.107 Uiso 1 1 calc R U . . .
C80 C 0.4095(13) 0.8576(8) -0.0220(4) 0.109(4) Uani 1 1 d . . . . .
H80 H 0.342950 0.872755 -0.044286 0.130 Uiso 1 1 calc R U . . .
C7 C 0.3079(11) 0.1190(9) 0.6540(4) 0.106(4) Uani 1 1 d . . . . .
H7 H 0.278396 0.101610 0.695827 0.128 Uiso 1 1 calc R U . . .
C22 C 0.7003(11) 0.4384(10) 0.4462(5) 0.100(4) Uani 1 1 d . . . . .
H22 H 0.754361 0.482403 0.448467 0.121 Uiso 1 1 calc R U . . .
C8 C 0.3847(11) 0.1898(9) 0.6321(4) 0.103(3) Uani 1 1 d . . . . .
H8 H 0.415644 0.216679 0.659614 0.124 Uiso 1 1 calc R U . . .
C27 C 0.2199(9) 0.2096(7) 0.1734(4) 0.082(2) Uani 1 1 d . . . . .
H27 H 0.143800 0.215703 0.158961 0.098 Uiso 1 1 calc R U . . .
C65 C 0.0928(10) 0.9460(7) 0.2048(6) 0.099(3) Uani 1 1 d . . . . .
H65 H 0.059396 1.001268 0.211948 0.119 Uiso 1 1 calc R U . . .
C50 C 0.8017(10) 0.9036(8) 0.1508(5) 0.105(4) Uani 1 1 d . . . . .
H50 H 0.881211 0.916228 0.130603 0.126 Uiso 1 1 calc R U . . .
C51 C 0.7246(13) 0.9731(7) 0.1602(5) 0.104(4) Uani 1 1 d . . . . .
H51 H 0.751280 1.033247 0.147898 0.124 Uiso 1 1 calc R U . . .
C78 C 0.6016(14) 0.8909(6) -0.0049(4) 0.109(4) Uani 1 1 d . . . . .
H78 H 0.669081 0.928978 -0.015468 0.131 Uiso 1 1 calc R U . . .
C6 C 0.2735(9) 0.0727(7) 0.6139(4) 0.089(3) Uani 1 1 d . . . . .
H6 H 0.227397 0.019917 0.628945 0.107 Uiso 1 1 calc R U . . .
C17 C 0.1539(12) -0.1288(6) 0.4070(6) 0.116(4) Uani 1 1 d . . . . .
H17 H 0.115903 -0.185265 0.419963 0.139 Uiso 1 1 calc R U . . .
C16 C 0.2333(13) -0.1087(6) 0.3530(5) 0.118(5) Uani 1 1 d . . . . .
H16 H 0.250132 -0.151905 0.329637 0.142 Uiso 1 1 calc R U . . .
C21 C 0.7371(9) 0.3490(11) 0.4562(4) 0.103(4) Uani 1 1 d . . . . .
H21 H 0.816639 0.332592 0.465441 0.124 Uiso 1 1 calc R U . . .
C90 C 0.1552(10) 0.3538(9) 0.5121(5) 0.107(4) Uani 1 1 d . . . . .
H90A H 0.081524 0.346913 0.541336 0.160 Uiso 1 1 calc R U . . .
H90B H 0.179745 0.416655 0.501380 0.160 Uiso 1 1 calc R U . . .
H90C H 0.219928 0.315069 0.529993 0.160 Uiso 1 1 calc R U . . .
C64 C 0.2029(9) 0.9445(6) 0.1650(5) 0.088(3) Uani 1 1 d . . . . .
H64 H 0.243783 0.998854 0.146358 0.106 Uiso 1 1 calc R U . . .
F6 F 0.9256(8) 0.2734(8) 0.2426(6) 0.235(3) Uani 1 1 d D U . . .
F4 F 0.92129(2) 0.13269(2) 0.29140(2) 0.235(3) Uani 1 1 d D U . . .
C C 0.1307(12) -0.0656(6) 0.4416(6) 0.131(6) Uani 1 1 d . . . . .
H H 0.078520 -0.079573 0.478805 0.157 Uiso 1 1 calc R U . . .
F2 F 0.7577(8) 0.2258(7) 0.3047(4) 0.235(3) Uani 1 1 d D U . . .
F5 F 0.9147(8) 0.1620(8) 0.1927(4) 0.235(3) Uani 1 1 d D . . . .
F3 F 0.7487(7) 0.2567(6) 0.2048(4) 0.235(3) Uani 1 1 d D . . . .

loop_
_atom_site_aniso_label
_atom_site_aniso_U_11
_atom_site_aniso_U_22
_atom_site_aniso_U_33
_atom_site_aniso_U_23
_atom_site_aniso_U_13
_atom_site_aniso_U_12
Ru2 0.0435(2) 0.0322(2) 0.0346(2) -0.00383(15) 0.00036(16) -0.00155(15)
Ru1 0.0400(2) 0.0327(2) 0.0382(2) -0.00364(16) -0.00357(15) -0.00026(15)
Ru3 0.0396(2) 0.0366(2) 0.0391(2) -0.00480(16) 0.00094(16) -0.00085(15)
P2 0.0423(7) 0.0386(7) 0.0448(7) -0.0088(6) 0.0038(5) -0.0004(5)
P1 0.0502(8) 0.0505(8) 0.0417(8) -0.0058(6) -0.0046(6) 0.0017(6)
P3 0.0526(11) 0.0759(15) 0.181(3) -0.0444(18) 0.0172(15) -0.0047(10)
O2 0.061(2) 0.040(2) 0.036(2) -0.0076(16) 0.0074(17) 0.0035(17)
O1 0.061(2) 0.038(2) 0.043(2) -0.0091(16) 0.0033(18) 0.0054(17)
N2 0.041(2) 0.037(2) 0.040(2) -0.0033(18) -0.0042(18) 0.0020(17)
N1 0.043(2) 0.038(2) 0.052(3) -0.002(2) -0.018(2) 0.0003(18)
N6 0.043(2) 0.041(2) 0.039(2) -0.0077(18) -0.0008(18) -0.0020(18)
N4 0.045(2) 0.039(2) 0.038(2) -0.0095(18) 0.0025(18) 0.0021(18)
N3 0.052(3) 0.040(2) 0.032(2) -0.0009(18) 0.0019(18) 0.0031(19)
N5 0.037(2) 0.038(2) 0.060(3) -0.009(2) -0.005(2) 0.0038(18)
N7 0.053(3) 0.036(2) 0.045(3) -0.0030(19) 0.001(2) -0.006(2)
C1 0.041(3) 0.036(3) 0.046(3) -0.010(2) -0.006(2) 0.002(2)
C55 0.040(3) 0.052(3) 0.045(3) -0.011(2) -0.003(2) -0.005(2)
C41 0.045(3) 0.040(3) 0.043(3) -0.005(2) -0.006(2) 0.002(2)
F1 0.152(4) 0.214(5) 0.329(7) -0.081(5) 0.045(5) -0.061(4)
C43 0.046(3) 0.058(4) 0.050(3) -0.004(3) -0.007(3) 0.007(3)
C48 0.058(3) 0.046(3) 0.051(3) -0.003(3) -0.022(3) -0.011(3)
C69 0.048(3) 0.049(3) 0.037(3) -0.005(2) -0.002(2) -0.004(2)
C45 0.056(3) 0.043(3) 0.049(3) -0.004(2) -0.002(3) 0.007(3)
C74 0.061(4) 0.053(3) 0.039(3) -0.006(3) 0.002(3) -0.003(3)
C44 0.049(3) 0.056(4) 0.054(4) -0.002(3) -0.008(3) 0.012(3)
C57 0.061(4) 0.047(3) 0.048(3) -0.006(3) -0.006(3) -0.011(3)
C86 0.047(3) 0.061(4) 0.065(4) -0.012(3) 0.017(3) -0.003(3)
C60 0.046(3) 0.068(4) 0.055(4) -0.015(3) -0.009(3) -0.001(3)
C19 0.057(4) 0.074(4) 0.046(3) -0.013(3) -0.001(3) -0.007(3)
C12 0.053(4) 0.066(4) 0.061(4) -0.018(3) -0.002(3) 0.006(3)
C25 0.050(3) 0.042(3) 0.049(3) -0.012(2) 0.003(2) -0.004(2)
C59 0.048(3) 0.082(5) 0.050(3) -0.024(3) 0.001(3) -0.017(3)
C62 0.044(3) 0.045(3) 0.065(4) -0.015(3) -0.015(3) 0.014(2)
C58 0.069(4) 0.059(4) 0.050(4) -0.009(3) -0.004(3) -0.023(3)
C42 0.045(3) 0.049(3) 0.053(3) -0.004(3) -0.012(2) 0.001(2)
C76 0.072(4) 0.048(3) 0.034(3) -0.004(2) 0.001(3) 0.003(3)
C14 0.059(3) 0.039(3) 0.056(4) -0.010(3) 0.004(3) -0.004(2)
C4 0.053(3) 0.060(4) 0.054(4) -0.003(3) -0.010(3) 0.016(3)
C30 0.069(4) 0.079(5) 0.059(4) -0.026(4) 0.012(3) -0.022(4)
C38 0.061(4) 0.048(3) 0.047(3) -0.009(3) 0.004(3) 0.000(3)
C67 0.047(3) 0.067(4) 0.101(6) -0.035(4) -0.003(4) 0.000(3)
C85 0.054(4) 0.070(4) 0.064(4) -0.026(3) 0.007(3) 0.018(3)
C81 0.081(5) 0.085(6) 0.053(4) -0.004(4) -0.017(4) 0.020(4)
C53 0.080(5) 0.043(3) 0.063(4) -0.003(3) -0.025(3) 0.003(3)
C71 0.075(4) 0.043(3) 0.050(3) -0.006(3) 0.007(3) -0.002(3)
C29 0.110(7) 0.101(7) 0.056(5) -0.029(4) 0.036(5) -0.040(6)
C11 0.063(4) 0.070(5) 0.067(4) -0.013(4) -0.020(3) 0.020(3)
C28 0.125(8) 0.076(5) 0.052(4) -0.013(4) -0.007(5) -0.007(5)
C24 0.078(5) 0.080(5) 0.060(4) -0.021(4) -0.002(4) -0.024(4)
C73 0.060(4) 0.067(4) 0.050(4) -0.021(3) 0.012(3) -0.006(3)
C40 0.165(10) 0.063(5) 0.051(4) -0.016(4) 0.017(5) 0.001(5)
C26 0.062(4) 0.086(5) 0.057(4) -0.015(4) -0.003(3) 0.004(4)
C54 0.046(3) 0.089(6) 0.075(5) 0.002(4) -0.021(3) 0.008(3)
C77 0.107(6) 0.060(4) 0.051(4) -0.003(3) -0.005(4) -0.020(4)
C82 0.091(6) 0.090(6) 0.059(4) -0.030(4) 0.022(4) -0.010(5)
C88 0.047(3) 0.086(5) 0.060(4) -0.010(4) -0.011(3) 0.019(3)
C9 0.086(5) 0.095(6) 0.046(4) -0.013(4) -0.008(4) -0.005(5)
C89 0.062(4) 0.044(3) 0.087(5) -0.017(3) -0.002(4) 0.016(3)
C87 0.034(3) 0.085(5) 0.093(6) -0.036(4) 0.005(3) -0.007(3)
C72 0.086(5) 0.054(4) 0.055(4) -0.018(3) 0.009(3) 0.005(3)
C68 0.059(4) 0.108(7) 0.078(5) -0.024(5) -0.021(4) -0.020(4)
C63 0.075(5) 0.048(4) 0.075(5) -0.009(3) -0.005(4) 0.001(3)
C66 0.058(5) 0.103(7) 0.130(8) -0.061(7) -0.001(5) 0.005(5)
C18 0.105(6) 0.056(4) 0.093(6) -0.026(4) 0.045(5) -0.026(4)
C20 0.057(4) 0.120(8) 0.075(5) -0.024(5) -0.015(4) -0.007(5)
C49 0.056(4) 0.072(5) 0.079(5) 0.007(4) -0.016(4) -0.020(3)
C15 0.101(6) 0.057(4) 0.072(5) -0.019(4) 0.023(4) -0.013(4)
C5 0.081(5) 0.072(5) 0.057(4) 0.001(4) -0.001(4) -0.005(4)
C79 0.197(13) 0.060(5) 0.044(5) 0.005(4) 0.004(6) 0.008(7)
C23 0.117(8) 0.095(7) 0.073(6) -0.035(5) 0.009(5) -0.047(6)
C52 0.144(9) 0.046(4) 0.085(6) -0.011(4) -0.044(6) -0.008(5)
C80 0.159(11) 0.107(8) 0.046(5) -0.003(5) -0.020(5) 0.060(8)
C7 0.106(8) 0.146(11) 0.050(5) -0.002(6) -0.002(5) 0.022(7)
C22 0.095(7) 0.141(10) 0.077(6) -0.044(7) 0.008(5) -0.061(7)
C8 0.114(8) 0.137(10) 0.054(5) -0.012(5) -0.009(5) -0.028(7)
C27 0.100(6) 0.091(6) 0.056(5) -0.017(4) -0.019(4) -0.002(5)
C65 0.090(6) 0.077(6) 0.146(10) -0.055(6) -0.033(6) 0.028(5)
C50 0.100(7) 0.086(7) 0.117(8) 0.034(6) -0.055(6) -0.052(6)
C51 0.161(11) 0.057(5) 0.094(7) 0.017(5) -0.061(7) -0.045(6)
C78 0.211(13) 0.061(5) 0.045(4) 0.000(4) 0.010(6) -0.041(7)
C6 0.086(6) 0.092(7) 0.072(6) 0.015(5) -0.011(4) -0.003(5)
C17 0.141(10) 0.056(5) 0.134(9) -0.027(5) 0.053(8) -0.034(6)
C16 0.188(12) 0.050(4) 0.112(8) -0.038(5) 0.042(8) -0.036(6)
C21 0.070(6) 0.176(13) 0.070(6) -0.032(7) -0.009(4) -0.042(7)
C90 0.090(7) 0.147(10) 0.104(8) -0.081(8) -0.001(6) 0.012(6)
C64 0.094(6) 0.048(4) 0.122(8) -0.021(4) -0.021(6) 0.015(4)
F6 0.152(4) 0.214(5) 0.329(7) -0.081(5) 0.045(5) -0.061(4)
F4 0.152(4) 0.214(5) 0.329(7) -0.081(5) 0.045(5) -0.061(4)
C 0.165(11) 0.060(5) 0.148(10) -0.045(6) 0.095(9) -0.049(6)
F2 0.152(4) 0.214(5) 0.329(7) -0.081(5) 0.045(5) -0.061(4)
F5 0.152(4) 0.214(5) 0.329(7) -0.081(5) 0.045(5) -0.061(4)
F3 0.152(4) 0.214(5) 0.329(7) -0.081(5) 0.045(5) -0.061(4)

loop_
_atom_type_symbol
_atom_type_description
_atom_type_scat_dispersion_real
_atom_type_scat_dispersion_imag
_atom_type_scat_source
C C 0.0140 0.0070 'International Tables Vol C Tables 4.2.6.8 and 6.1.1.4'
H H 0.0000 0.0000 'International Tables Vol C Tables 4.2.6.8 and 6.1.1.4'
F F 0.0583 0.0400 'International Tables Vol C Tables 4.2.6.8 and 6.1.1.4'
N N 0.0240 0.0130 'International Tables Vol C Tables 4.2.6.8 and 6.1.1.4'
O O 0.0390 0.0240 'International Tables Vol C Tables 4.2.6.8 and 6.1.1.4'
P P 0.2540 0.3330 'International Tables Vol C Tables 4.2.6.8 and 6.1.1.4'
Ru Ru -0.0760 2.5950 'International Tables Vol C Tables 4.2.6.8 and 6.1.1.4'

loop_
_citation_id
_citation_doi
_citation_year
1 10.1039/D3DT01861J 2023

loop_
_geom_angle_atom_site_label_1
_geom_angle_atom_site_label_2
_geom_angle_atom_site_label_3
_geom_angle
_geom_angle_site_symmetry_1
_geom_angle_site_symmetry_3
_geom_angle_publ_flag
O2 Ru2 Ru1 87.62(11) . . ?
O2 Ru2 N2 91.67(18) . . ?
O2 Ru2 N6 90.08(18) . . ?
O2 Ru2 N7 81.78(17) . . ?
N2 Ru2 Ru1 88.95(12) . . ?
N2 Ru2 N6 175.93(17) . . ?
N2 Ru2 N7 92.48(18) . . ?
N6 Ru2 Ru1 87.45(13) . . ?
N6 Ru2 N7 91.41(19) . . ?
N4 Ru2 Ru1 91.78(13) . . ?
N4 Ru2 O2 179.28(17) . . ?
N4 Ru2 N2 87.91(18) . . ?
N4 Ru2 N6 90.31(18) . . ?
N4 Ru2 N7 98.82(18) . . ?
N7 Ru2 Ru1 169.34(13) . . ?
O1 Ru1 Ru2 90.74(11) . . ?
N1 Ru1 Ru2 91.76(13) . . ?
N1 Ru1 O1 86.61(19) . . ?
N3 Ru1 Ru2 88.48(13) . . ?
N3 Ru1 O1 178.93(18) . . ?
N3 Ru1 N1 94.1(2) . . ?
N3 Ru1 N5 93.5(2) . . ?
N5 Ru1 Ru2 92.79(14) . . ?
N5 Ru1 O1 85.82(19) . . ?
N5 Ru1 N1 171.2(2) . . ?
P2 Ru3 P1 83.88(6) . . ?
P2 Ru3 C85 153.8(2) . . ?
C1 Ru3 P2 84.46(16) . . ?
C1 Ru3 P1 91.61(16) . . ?
C1 Ru3 C86 151.9(2) . . ?
C1 Ru3 C85 121.0(3) . . ?
C1 Ru3 C88 95.0(3) . . ?
C1 Ru3 C89 91.9(3) . . ?
C1 Ru3 C87 129.4(3) . . ?
C86 Ru3 P2 117.65(19) . . ?
C86 Ru3 P1 107.0(2) . . ?
C86 Ru3 C85 36.3(3) . . ?
C85 Ru3 P1 100.2(2) . . ?
C88 Ru3 P2 114.8(2) . . ?
C88 Ru3 P1 160.7(2) . . ?
C88 Ru3 C86 60.9(3) . . ?
C88 Ru3 C85 60.9(3) . . ?
C89 Ru3 P2 150.9(2) . . ?
C89 Ru3 P1 125.2(2) . . ?
C89 Ru3 C86 60.3(3) . . ?
C89 Ru3 C85 36.0(3) . . ?
C89 Ru3 C88 36.6(3) . . ?
C89 Ru3 C87 61.5(3) . . ?
C87 Ru3 P2 99.1(2) . . ?
C87 Ru3 P1 139.0(2) . . ?
C87 Ru3 C86 35.9(3) . . ?
C87 Ru3 C85 60.9(3) . . ?
C87 Ru3 C88 37.7(3) . . ?
C12 P2 Ru3 108.4(2) . . ?
C25 P2 Ru3 115.8(2) . . ?
C25 P2 C12 105.8(3) . . ?
C25 P2 C14 101.8(3) . . ?
C14 P2 Ru3 119.3(2) . . ?
C14 P2 C12 104.5(3) . . ?
C19 P1 Ru3 117.9(2) . . ?
C19 P1 C4 101.2(3) . . ?
C19 P1 C11 106.8(4) . . ?
C4 P1 Ru3 116.8(2) . . ?
C4 P1 C11 103.2(3) . . ?
C11 P1 Ru3 109.6(2) . . ?
F1 P3 F4 86.0(5) . . ?
F1 P3 F2 87.0(6) . . ?
F1 P3 F5 90.3(6) . . ?
F6 P3 F1 171.7(7) . . ?
F6 P3 F4 86.6(5) . . ?
F6 P3 F2 89.3(6) . . ?
F6 P3 F5 93.0(6) . . ?
F6 P3 F3 96.1(5) . . ?
F4 P3 F2 90.2(4) . . ?
F4 P3 F5 86.7(3) . . ?
F2 P3 F5 175.9(5) . . ?
F3 P3 F1 91.3(5) . . ?
F3 P3 F4 177.3(3) . . ?
F3 P3 F2 89.8(4) . . ?
F3 P3 F5 93.3(4) . . ?
C38 O2 Ru2 120.7(4) . . ?
C38 O1 Ru1 116.6(4) . . ?
C41 N2 Ru2 120.5(4) . . ?
C41 N2 C45 118.8(5) . . ?
C45 N2 Ru2 120.7(4) . . ?
C41 N1 Ru1 121.4(4) . . ?
C41 N1 C48 124.2(5) . . ?
C48 N1 Ru1 114.4(4) . . ?
C55 N6 Ru2 121.4(4) . . ?
C55 N6 C57 117.4(5) . . ?
C57 N6 Ru2 121.2(4) . . ?
C69 N4 Ru2 118.5(4) . . ?
C71 N4 Ru2 121.5(4) . . ?
C71 N4 C69 120.0(5) . . ?
C69 N3 Ru1 123.8(4) . . ?
C69 N3 C76 118.8(5) . . ?
C76 N3 Ru1 117.4(4) . . ?
C55 N5 Ru1 120.9(4) . . ?
C55 N5 C62 124.0(5) . . ?
C62 N5 Ru1 112.5(4) . . ?
C1 N7 Ru2 145.8(4) . . ?
N7 C1 Ru3 171.3(5) . . ?
N6 C55 C60 120.5(6) . . ?
N5 C55 N6 115.9(5) . . ?
N5 C55 C60 123.5(6) . . ?
N2 C41 N1 116.8(5) . . ?
N2 C41 C42 120.0(5) . . ?
N1 C41 C42 123.2(5) . . ?
C44 C43 C54 121.2(6) . . ?
C42 C43 C44 118.6(6) . . ?
C42 C43 C54 120.1(7) . . ?
C53 C48 N1 118.2(6) . . ?
C49 C48 N1 123.8(7) . . ?
C49 C48 C53 117.7(7) . . ?
N4 C69 C74 118.7(6) . . ?
N3 C69 N4 116.7(5) . . ?
N3 C69 C74 124.6(5) . . ?
N2 C45 H45 118.6 . . ?
C44 C45 N2 122.7(6) . . ?
C44 C45 H45 118.6 . . ?
C69 C74 H74 119.2 . . ?
C73 C74 C69 121.5(6) . . ?
C73 C74 H74 119.2 . . ?
C43 C44 H44 120.3 . . ?
C45 C44 C43 119.4(6) . . ?
C45 C44 H44 120.3 . . ?
N6 C57 H57 118.3 . . ?
C58 C57 N6 123.4(6) . . ?
C58 C57 H57 118.3 . . ?
Ru3 C86 H86 122.6 . . ?
C85 C86 Ru3 72.9(4) . . ?
C85 C86 H86 125.1 . . ?
C87 C86 Ru3 70.9(4) . . ?
C87 C86 H86 125.1 . . ?
C87 C86 C85 109.7(7) . . ?
C55 C60 H60 119.4 . . ?
C59 C60 C55 121.2(7) . . ?
C59 C60 H60 119.4 . . ?
C24 C19 P1 118.0(6) . . ?
C20 C19 P1 122.4(7) . . ?
C20 C19 C24 119.4(8) . . ?
P2 C12 H12A 110.1 . . ?
P2 C12 H12B 110.1 . . ?
H12A C12 H12B 108.4 . . ?
C11 C12 P2 108.1(5) . . ?
C11 C12 H12A 110.1 . . ?
C11 C12 H12B 110.1 . . ?
C30 C25 P2 123.1(5) . . ?
C26 C25 P2 118.6(5) . . ?
C26 C25 C30 118.3(7) . . ?
C60 C59 C58 116.8(6) . . ?
C60 C59 C68 121.2(8) . . ?
C58 C59 C68 121.9(7) . . ?
C67 C62 N5 122.8(6) . . ?
C67 C62 C63 118.8(6) . . ?
C63 C62 N5 117.8(6) . . ?
C57 C58 C59 120.8(6) . . ?
C57 C58 H58 119.6 . . ?
C59 C58 H58 119.6 . . ?
C41 C42 H42 120.1 . . ?
C43 C42 C41 119.7(6) . . ?
C43 C42 H42 120.1 . . ?
C81 C76 N3 119.0(7) . . ?
C77 C76 N3 119.9(6) . . ?
C77 C76 C81 121.1(7) . . ?
C18 C14 P2 120.2(5) . . ?
C15 C14 P2 121.6(5) . . ?
C15 C14 C18 118.2(6) . . ?
C9 C4 P1 123.0(6) . . ?
C9 C4 C5 117.4(7) . . ?
C5 C4 P1 119.4(6) . . ?
C25 C30 H30 119.9 . . ?
C29 C30 C25 120.1(8) . . ?
C29 C30 H30 119.9 . . ?
O2 C38 O1 123.8(6) . . ?
O2 C38 C40 117.4(6) . . ?
O1 C38 C40 118.8(6) . . ?
C62 C67 H67 119.3 . . ?
C62 C67 C66 121.5(8) . . ?
C66 C67 H67 119.3 . . ?
C86 C85 Ru3 70.8(3) . . ?
C86 C85 C90 124.8(8) . . ?
C89 C85 Ru3 69.7(4) . . ?
C89 C85 C86 106.5(7) . . ?
C89 C85 C90 128.4(9) . . ?
C90 C85 Ru3 129.2(6) . . ?
C76 C81 H81 121.1 . . ?
C76 C81 C80 117.7(10) . . ?
C80 C81 H81 121.1 . . ?
C48 C53 H53 120.1 . . ?
C52 C53 C48 119.7(8) . . ?
C52 C53 H53 120.1 . . ?
N4 C71 H71 119.2 . . ?
N4 C71 C72 121.6(6) . . ?
C72 C71 H71 119.2 . . ?
C30 C29 H29 119.6 . . ?
C30 C29 C28 120.8(8) . . ?
C28 C29 H29 119.6 . . ?
P1 C11 H11A 109.8 . . ?
P1 C11 H11B 109.8 . . ?
C12 C11 P1 109.5(5) . . ?
C12 C11 H11A 109.8 . . ?
C12 C11 H11B 109.8 . . ?
H11A C11 H11B 108.2 . . ?
C29 C28 H28 120.0 . . ?
C27 C28 C29 120.0(8) . . ?
C27 C28 H28 120.0 . . ?
C19 C24 H24 120.1 . . ?
C23 C24 C19 119.9(9) . . ?
C23 C24 H24 120.1 . . ?
C74 C73 C82 119.9(7) . . ?
C74 C73 C72 118.5(6) . . ?
C72 C73 C82 121.6(7) . . ?
C38 C40 H40A 109.5 . . ?
C38 C40 H40B 109.5 . . ?
C38 C40 H40C 109.5 . . ?
H40A C40 H40B 109.5 . . ?
H40A C40 H40C 109.5 . . ?
H40B C40 H40C 109.5 . . ?
C25 C26 H26 119.0 . . ?
C25 C26 C27 122.0(7) . . ?
C27 C26 H26 119.0 . . ?
C43 C54 H54A 109.5 . . ?
C43 C54 H54B 109.5 . . ?
C43 C54 H54C 109.5 . . ?
H54A C54 H54B 109.5 . . ?
H54A C54 H54C 109.5 . . ?
H54B C54 H54C 109.5 . . ?
C76 C77 H77 121.6 . . ?
C76 C77 C78 116.8(10) . . ?
C78 C77 H77 121.6 . . ?
C73 C82 H82A 109.5 . . ?
C73 C82 H82B 109.5 . . ?
C73 C82 H82C 109.5 . . ?
H82A C82 H82B 109.5 . . ?
H82A C82 H82C 109.5 . . ?
H82B C82 H82C 109.5 . . ?
Ru3 C88 H88 122.9 . . ?
C89 C88 Ru3 71.2(4) . . ?
C89 C88 H88 126.9 . . ?
C89 C88 C87 106.2(7) . . ?
C87 C88 Ru3 70.8(4) . . ?
C87 C88 H88 126.9 . . ?
C4 C9 H9 119.5 . . ?
C4 C9 C8 121.0(9) . . ?
C8 C9 H9 119.5 . . ?
Ru3 C89 H89 120.3 . . ?
C85 C89 Ru3 74.2(4) . . ?
C85 C89 C88 110.2(7) . . ?
C85 C89 H89 124.9 . . ?
C88 C89 Ru3 72.2(4) . . ?
C88 C89 H89 124.9 . . ?
Ru3 C87 H87 120.9 . . ?
C86 C87 Ru3 73.1(4) . . ?
C86 C87 C88 107.4(7) . . ?
C86 C87 H87 126.3 . . ?
C88 C87 Ru3 71.5(4) . . ?
C88 C87 H87 126.3 . . ?
C71 C72 C73 119.6(6) . . ?
C71 C72 H72 120.2 . . ?
C73 C72 H72 120.2 . . ?
C59 C68 H68A 109.5 . . ?
C59 C68 H68B 109.5 . . ?
C59 C68 H68C 109.5 . . ?
H68A C68 H68B 109.5 . . ?
H68A C68 H68C 109.5 . . ?
H68B C68 H68C 109.5 . . ?
C62 C63 H63 119.9 . . ?
C64 C63 C62 120.2(8) . . ?
C64 C63 H63 119.9 . . ?
C67 C66 H66 120.1 . . ?
C65 C66 C67 119.7(9) . . ?
C65 C66 H66 120.1 . . ?
C14 C18 H18 119.5 . . ?
C14 C18 C 121.0(8) . . ?
C C18 H18 119.5 . . ?
C19 C20 H20 120.7 . . ?
C19 C20 C21 118.6(11) . . ?
C21 C20 H20 120.7 . . ?
C48 C49 H49 119.8 . . ?
C48 C49 C50 120.3(9) . . ?
C50 C49 H49 119.8 . . ?
C14 C15 H15 119.5 . . ?
C16 C15 C14 121.0(8) . . ?
C16 C15 H15 119.5 . . ?
C4 C5 H5 119.3 . . ?
C6 C5 C4 121.3(9) . . ?
C6 C5 H5 119.3 . . ?
C80 C79 H79 121.0 . . ?
C78 C79 H79 121.0 . . ?
C78 C79 C80 118.0(9) . . ?
C24 C23 H23 119.9 . . ?
C22 C23 C24 120.3(11) . . ?
C22 C23 H23 119.9 . . ?
C53 C52 H52 119.0 . . ?
C51 C52 C53 122.0(10) . . ?
C51 C52 H52 119.0 . . ?
C81 C80 H80 119.1 . . ?
C79 C80 C81 121.7(11) . . ?
C79 C80 H80 119.1 . . ?
C8 C7 H7 120.3 . . ?
C8 C7 C6 119.5(9) . . ?
C6 C7 H7 120.3 . . ?
C23 C22 H22 120.0 . . ?
C21 C22 C23 120.0(9) . . ?
C21 C22 H22 120.0 . . ?
C9 C8 H8 119.6 . . ?
C7 C8 C9 120.8(10) . . ?
C7 C8 H8 119.6 . . ?
C28 C27 C26 118.7(9) . . ?
C28 C27 H27 120.6 . . ?
C26 C27 H27 120.6 . . ?
C66 C65 H65 120.3 . . ?
C66 C65 C64 119.5(8) . . ?
C64 C65 H65 120.3 . . ?
C49 C50 H50 119.5 . . ?
C51 C50 C49 121.0(10) . . ?
C51 C50 H50 119.5 . . ?
C52 C51 C50 119.2(8) . . ?
C52 C51 H51 120.4 . . ?
C50 C51 H51 120.4 . . ?
C77 C78 H78 117.7 . . ?
C79 C78 C77 124.6(11) . . ?
C79 C78 H78 117.7 . . ?
C5 C6 H6 120.2 . . ?
C7 C6 C5 119.5(10) . . ?
C7 C6 H6 120.2 . . ?
C16 C17 H17 120.1 . . ?
C C17 H17 120.1 . . ?
C C17 C16 119.7(8) . . ?
C15 C16 H16 119.9 . . ?
C17 C16 C15 120.1(9) . . ?
C17 C16 H16 119.9 . . ?
C20 C21 H21 119.0 . . ?
C22 C21 C20 121.9(10) . . ?
C22 C21 H21 119.0 . . ?
C85 C90 H90A 109.5 . . ?
C85 C90 H90B 109.5 . . ?
C85 C90 H90C 109.5 . . ?
H90A C90 H90B 109.5 . . ?
H90A C90 H90C 109.5 . . ?
H90B C90 H90C 109.5 . . ?
C63 C64 C65 120.2(9) . . ?
C63 C64 H64 119.9 . . ?
C65 C64 H64 119.9 . . ?
C18 C H 120.1 . . ?
C17 C C18 119.9(9) . . ?
C17 C H 120.1 . . ?

loop_
_geom_bond_atom_site_label_1
_geom_bond_atom_site_label_2
_geom_bond_distance
_geom_bond_site_symmetry_2
_geom_bond_publ_flag
Ru2 Ru1 2.2781(5) . ?
Ru2 O2 2.089(4) . ?
Ru2 N2 2.097(5) . ?
Ru2 N6 2.111(5) . ?
Ru2 N4 2.047(4) . ?
Ru2 N7 2.166(5) . ?
Ru1 O1 2.104(4) . ?
Ru1 N1 2.019(4) . ?
Ru1 N3 2.012(4) . ?
Ru1 N5 2.015(5) . ?
Ru3 P2 2.2674(14) . ?
Ru3 P1 2.2798(16) . ?
Ru3 C1 1.968(6) . ?
Ru3 C86 2.249(6) . ?
Ru3 C85 2.275(6) . ?
Ru3 C88 2.231(6) . ?
Ru3 C89 2.218(6) . ?
Ru3 C87 2.221(6) . ?
P2 C12 1.833(7) . ?
P2 C25 1.810(6) . ?
P2 C14 1.824(6) . ?
P1 C19 1.823(8) . ?
P1 C4 1.838(7) . ?
P1 C11 1.853(7) . ?
P3 F1 1.573(7) . ?
P3 F6 1.525(7) . ?
P3 F4 1.58000(4) . ?
P3 F2 1.584(7) . ?
P3 F5 1.586(9) . ?
P3 F3 1.537(6) . ?
O2 C38 1.260(7) . ?
O1 C38 1.263(7) . ?
N2 C41 1.347(7) . ?
N2 C45 1.366(7) . ?
N1 C41 1.357(7) . ?
N1 C48 1.403(7) . ?
N6 C55 1.365(8) . ?
N6 C57 1.366(7) . ?
N4 C69 1.360(7) . ?
N4 C71 1.356(8) . ?
N3 C69 1.340(8) . ?
N3 C76 1.446(7) . ?
N5 C55 1.358(7) . ?
N5 C62 1.420(7) . ?
N7 C1 1.156(7) . ?
C55 C60 1.420(8) . ?
C41 C42 1.424(8) . ?
C43 C44 1.390(10) . ?
C43 C42 1.381(8) . ?
C43 C54 1.497(9) . ?
C48 C53 1.395(10) . ?
C48 C49 1.367(10) . ?
C69 C74 1.411(8) . ?
C45 H45 0.9300 . ?
C45 C44 1.363(9) . ?
C74 H74 0.9300 . ?
C74 C73 1.352(9) . ?
C44 H44 0.9300 . ?
C57 H57 0.9300 . ?
C57 C58 1.357(10) . ?
C86 H86 0.9300 . ?
C86 C85 1.409(10) . ?
C86 C87 1.380(11) . ?
C60 H60 0.9300 . ?
C60 C59 1.375(10) . ?
C19 C24 1.401(12) . ?
C19 C20 1.395(11) . ?
C12 H12A 0.9700 . ?
C12 H12B 0.9700 . ?
C12 C11 1.505(10) . ?
C25 C30 1.394(9) . ?
C25 C26 1.366(10) . ?
C59 C58 1.399(11) . ?
C59 C68 1.477(9) . ?
C62 C67 1.368(10) . ?
C62 C63 1.390(10) . ?
C58 H58 0.9300 . ?
C42 H42 0.9300 . ?
C76 C81 1.383(10) . ?
C76 C77 1.379(11) . ?
C14 C18 1.374(10) . ?
C14 C15 1.374(10) . ?
C4 C9 1.371(11) . ?
C4 C5 1.382(11) . ?
C30 H30 0.9300 . ?
C30 C29 1.369(12) . ?
C38 C40 1.482(10) . ?
C67 H67 0.9300 . ?
C67 C66 1.392(11) . ?
C85 C89 1.390(11) . ?
C85 C90 1.496(12) . ?
C81 H81 0.9300 . ?
C81 C80 1.394(13) . ?
C53 H53 0.9300 . ?
C53 C52 1.371(11) . ?
C71 H71 0.9300 . ?
C71 C72 1.373(9) . ?
C29 H29 0.9300 . ?
C29 C28 1.379(14) . ?
C11 H11A 0.9700 . ?
C11 H11B 0.9700 . ?
C28 H28 0.9300 . ?
C28 C27 1.368(13) . ?
C24 H24 0.9300 . ?
C24 C23 1.401(11) . ?
C73 C82 1.522(9) . ?
C73 C72 1.396(10) . ?
C40 H40A 0.9600 . ?
C40 H40B 0.9600 . ?
C40 H40C 0.9600 . ?
C26 H26 0.9300 . ?
C26 C27 1.392(11) . ?
C54 H54A 0.9600 . ?
C54 H54B 0.9600 . ?
C54 H54C 0.9600 . ?
C77 H77 0.9300 . ?
C77 C78 1.384(12) . ?
C82 H82A 0.9600 . ?
C82 H82B 0.9600 . ?
C82 H82C 0.9600 . ?
C88 H88 0.9300 . ?
C88 C89 1.398(11) . ?
C88 C87 1.440(11) . ?
C9 H9 0.9300 . ?
C9 C8 1.377(12) . ?
C89 H89 0.9300 . ?
C87 H87 0.9300 . ?
C72 H72 0.9300 . ?
C68 H68A 0.9600 . ?
C68 H68B 0.9600 . ?
C68 H68C 0.9600 . ?
C63 H63 0.9300 . ?
C63 C64 1.380(10) . ?
C66 H66 0.9300 . ?
C66 C65 1.367(15) . ?
C18 H18 0.9300 . ?
C18 C 1.378(11) . ?
C20 H20 0.9300 . ?
C20 C21 1.407(14) . ?
C49 H49 0.9300 . ?
C49 C50 1.389(12) . ?
C15 H15 0.9300 . ?
C15 C16 1.370(11) . ?
C5 H5 0.9300 . ?
C5 C6 1.378(12) . ?
C79 H79 0.9300 . ?
C79 C80 1.367(18) . ?
C79 C78 1.314(18) . ?
C23 H23 0.9300 . ?
C23 C22 1.371(16) . ?
C52 H52 0.9300 . ?
C52 C51 1.334(16) . ?
C80 H80 0.9300 . ?
C7 H7 0.9300 . ?
C7 C8 1.345(16) . ?
C7 C6 1.373(16) . ?
C22 H22 0.9300 . ?
C22 C21 1.354(17) . ?
C8 H8 0.9300 . ?
C27 H27 0.9300 . ?
C65 H65 0.9300 . ?
C65 C64 1.399(15) . ?
C50 H50 0.9300 . ?
C50 C51 1.343(17) . ?
C51 H51 0.9300 . ?
C78 H78 0.9300 . ?
C6 H6 0.9300 . ?
C17 H17 0.9300 . ?
C17 C16 1.369(14) . ?
C17 C 1.364(14) . ?
C16 H16 0.9300 . ?
C21 H21 0.9300 . ?
C90 H90A 0.9600 . ?
C90 H90B 0.9600 . ?
C90 H90C 0.9600 . ?
C64 H64 0.9300 . ?
C H 0.9300 . ?

loop_
_geom_torsion_atom_site_label_1
_geom_torsion_atom_site_label_2
_geom_torsion_atom_site_label_3
_geom_torsion_atom_site_label_4
_geom_torsion
_geom_torsion_site_symmetry_1
_geom_torsion_site_symmetry_2
_geom_torsion_site_symmetry_3
_geom_torsion_site_symmetry_4
_geom_torsion_publ_flag
Ru2 O2 C38 O1 2.5(10) . . . . ?
Ru2 O2 C38 C40 -175.6(6) . . . . ?
Ru2 N2 C41 N1 -8.5(7) . . . . ?
Ru2 N2 C41 C42 171.2(4) . . . . ?
Ru2 N2 C45 C44 -177.4(5) . . . . ?
Ru2 N6 C55 N5 3.9(7) . . . . ?
Ru2 N6 C55 C60 -179.3(4) . . . . ?
Ru2 N6 C57 C58 178.4(5) . . . . ?
Ru2 N4 C69 N3 0.4(7) . . . . ?
Ru2 N4 C69 C74 -179.0(4) . . . . ?
Ru2 N4 C71 C72 -178.8(6) . . . . ?
Ru1 O1 C38 O2 3.2(9) . . . . ?
Ru1 O1 C38 C40 -178.7(7) . . . . ?
Ru1 N1 C41 N2 8.3(7) . . . . ?
Ru1 N1 C41 C42 -171.3(5) . . . . ?
Ru1 N1 C48 C53 43.7(7) . . . . ?
Ru1 N1 C48 C49 -130.5(6) . . . . ?
Ru1 N3 C69 N4 6.8(8) . . . . ?
Ru1 N3 C69 C74 -173.8(5) . . . . ?
Ru1 N3 C76 C81 -90.6(7) . . . . ?
Ru1 N3 C76 C77 87.8(7) . . . . ?
Ru1 N5 C55 N6 6.7(7) . . . . ?
Ru1 N5 C55 C60 -170.1(5) . . . . ?
Ru1 N5 C62 C67 -123.5(6) . . . . ?
Ru1 N5 C62 C63 48.2(7) . . . . ?
Ru3 P2 C12 C11 45.5(6) . . . . ?
Ru3 P2 C25 C30 108.6(6) . . . . ?
Ru3 P2 C25 C26 -68.5(6) . . . . ?
Ru3 P2 C14 C18 -14.2(8) . . . . ?
Ru3 P2 C14 C15 167.2(6) . . . . ?
Ru3 P1 C19 C24 29.6(6) . . . . ?
Ru3 P1 C19 C20 -156.7(6) . . . . ?
Ru3 P1 C4 C9 -116.9(6) . . . . ?
Ru3 P1 C4 C5 59.1(6) . . . . ?
Ru3 P1 C11 C12 30.6(6) . . . . ?
Ru3 C86 C85 C89 61.0(5) . . . . ?
Ru3 C86 C85 C90 -125.0(7) . . . . ?
Ru3 C86 C87 C88 -63.8(4) . . . . ?
Ru3 C85 C89 C88 63.8(5) . . . . ?
Ru3 C88 C89 C85 -65.1(5) . . . . ?
Ru3 C88 C87 C86 64.8(5) . . . . ?
P2 C12 C11 P1 -47.5(7) . . . . ?
P2 C25 C30 C29 -177.0(7) . . . . ?
P2 C25 C26 C27 177.3(7) . . . . ?
P2 C14 C18 C -178.7(10) . . . . ?
P2 C14 C15 C16 179.5(9) . . . . ?
P1 C19 C24 C23 172.2(6) . . . . ?
P1 C19 C20 C21 -172.1(6) . . . . ?
P1 C4 C9 C8 179.4(8) . . . . ?
P1 C4 C5 C6 -178.8(7) . . . . ?
N2 C41 C42 C43 8.1(9) . . . . ?
N2 C45 C44 C43 4.7(10) . . . . ?
N1 C41 C42 C43 -172.3(6) . . . . ?
N1 C48 C53 C52 -175.5(6) . . . . ?
N1 C48 C49 C50 175.9(7) . . . . ?
N6 C55 C60 C59 -0.1(9) . . . . ?
N6 C57 C58 C59 1.7(10) . . . . ?
N4 C69 C74 C73 -2.3(10) . . . . ?
N4 C71 C72 C73 -1.9(12) . . . . ?
N3 C69 C74 C73 178.3(6) . . . . ?
N3 C76 C81 C80 178.2(7) . . . . ?
N3 C76 C77 C78 -178.6(7) . . . . ?
N5 C55 C60 C59 176.5(6) . . . . ?
N5 C62 C67 C66 171.5(8) . . . . ?
N5 C62 C63 C64 -169.9(7) . . . . ?
C55 N6 C57 C58 -2.2(9) . . . . ?
C55 N5 C62 C67 38.4(10) . . . . ?
C55 N5 C62 C63 -149.9(6) . . . . ?
C55 C60 C59 C58 -0.4(10) . . . . ?
C55 C60 C59 C68 -178.4(7) . . . . ?
C41 N2 C45 C44 2.9(9) . . . . ?
C41 N1 C48 C53 -137.6(6) . . . . ?
C41 N1 C48 C49 48.2(10) . . . . ?
C48 N1 C41 N2 -170.3(5) . . . . ?
C48 N1 C41 C42 10.1(10) . . . . ?
C48 C53 C52 C51 -1.4(13) . . . . ?
C48 C49 C50 C51 -0.2(14) . . . . ?
C69 N4 C71 C72 -1.5(11) . . . . ?
C69 N3 C76 C81 88.9(8) . . . . ?
C69 N3 C76 C77 -92.8(8) . . . . ?
C69 C74 C73 C82 -179.3(7) . . . . ?
C69 C74 C73 C72 -1.0(11) . . . . ?
C45 N2 C41 N1 171.2(5) . . . . ?
C45 N2 C41 C42 -9.1(8) . . . . ?
C74 C73 C72 C71 3.1(12) . . . . ?
C44 C43 C42 C41 -0.6(10) . . . . ?
C57 N6 C55 N5 -175.5(5) . . . . ?
C57 N6 C55 C60 1.3(8) . . . . ?
C86 C85 C89 Ru3 -61.7(4) . . . . ?
C86 C85 C89 C88 2.1(7) . . . . ?
C60 C59 C58 C57 -0.4(10) . . . . ?
C19 P1 C4 C9 12.4(7) . . . . ?
C19 P1 C4 C5 -171.5(6) . . . . ?
C19 P1 C11 C12 -98.1(6) . . . . ?
C19 C24 C23 C22 1.1(13) . . . . ?
C19 C20 C21 C22 -0.7(14) . . . . ?
C12 P2 C25 C30 -11.5(7) . . . . ?
C12 P2 C25 C26 171.4(6) . . . . ?
C12 P2 C14 C18 107.0(8) . . . . ?
C12 P2 C14 C15 -71.5(8) . . . . ?
C25 P2 C12 C11 170.3(5) . . . . ?
C25 P2 C14 C18 -143.1(7) . . . . ?
C25 P2 C14 C15 38.4(8) . . . . ?
C25 C30 C29 C28 -0.4(14) . . . . ?
C25 C26 C27 C28 0.0(14) . . . . ?
C62 N5 C55 N6 -153.8(6) . . . . ?
C62 N5 C55 C60 29.5(9) . . . . ?
C62 C67 C66 C65 -1.3(15) . . . . ?
C62 C63 C64 C65 -2.9(14) . . . . ?
C42 C43 C44 C45 -5.6(10) . . . . ?
C76 N3 C69 N4 -172.6(5) . . . . ?
C76 N3 C69 C74 6.8(9) . . . . ?
C76 C81 C80 C79 0.3(14) . . . . ?
C76 C77 C78 C79 0.5(15) . . . . ?
C14 P2 C12 C11 -82.7(6) . . . . ?
C14 P2 C25 C30 -120.4(6) . . . . ?
C14 P2 C25 C26 62.5(6) . . . . ?
C14 C18 C C17 -1(2) . . . . ?
C14 C15 C16 C17 0(2) . . . . ?
C4 P1 C19 C24 -99.0(6) . . . . ?
C4 P1 C19 C20 74.7(7) . . . . ?
C4 P1 C11 C12 155.7(6) . . . . ?
C4 C9 C8 C7 -5.9(17) . . . . ?
C4 C5 C6 C7 4.2(14) . . . . ?
C30 C25 C26 C27 0.0(12) . . . . ?
C30 C29 C28 C27 0.5(15) . . . . ?
C67 C62 C63 C64 2.2(12) . . . . ?
C67 C66 C65 C64 0.6(16) . . . . ?
C85 C86 C87 Ru3 63.0(5) . . . . ?
C85 C86 C87 C88 -0.8(7) . . . . ?
C81 C76 C77 C78 -0.2(12) . . . . ?
C53 C48 C49 C50 1.7(11) . . . . ?
C53 C52 C51 C50 3.0(15) . . . . ?
C71 N4 C69 N3 -177.0(6) . . . . ?
C71 N4 C69 C74 3.6(9) . . . . ?
C29 C28 C27 C26 -0.2(14) . . . . ?
C11 P1 C19 C24 153.4(6) . . . . ?
C11 P1 C19 C20 -32.9(7) . . . . ?
C11 P1 C4 C9 122.8(7) . . . . ?
C11 P1 C4 C5 -61.2(7) . . . . ?
C24 C19 C20 C21 1.5(12) . . . . ?
C24 C23 C22 C21 -0.3(15) . . . . ?
C26 C25 C30 C29 0.2(11) . . . . ?
C54 C43 C44 C45 171.8(7) . . . . ?
C54 C43 C42 C41 -178.0(6) . . . . ?
C77 C76 C81 C80 -0.1(12) . . . . ?
C82 C73 C72 C71 -178.7(8) . . . . ?
C9 C4 C5 C6 -2.5(12) . . . . ?
C89 C88 C87 Ru3 -62.8(5) . . . . ?
C89 C88 C87 C86 2.0(7) . . . . ?
C87 C86 C85 Ru3 -61.7(5) . . . . ?
C87 C86 C85 C89 -0.7(7) . . . . ?
C87 C86 C85 C90 173.2(7) . . . . ?
C87 C88 C89 Ru3 62.5(4) . . . . ?
C87 C88 C89 C85 -2.6(8) . . . . ?
C68 C59 C58 C57 177.6(7) . . . . ?
C63 C62 C67 C66 -0.1(12) . . . . ?
C66 C65 C64 C63 1.5(16) . . . . ?
C18 C14 C15 C16 0.9(15) . . . . ?
C20 C19 C24 C23 -1.7(11) . . . . ?
C49 C48 C53 C52 -1.0(10) . . . . ?
C49 C50 C51 C52 -2.2(15) . . . . ?
C15 C14 C18 C -0.1(17) . . . . ?
C5 C4 C9 C8 3.3(13) . . . . ?
C23 C22 C21 C20 0.1(16) . . . . ?
C80 C79 C78 C77 -0.3(17) . . . . ?
C8 C7 C6 C5 -6.5(16) . . . . ?
C78 C79 C80 C81 -0.1(16) . . . . ?
C6 C7 C8 C9 7.4(18) . . . . ?
C16 C17 C C18 2(2) . . . . ?
C90 C85 C89 Ru3 124.6(8) . . . . ?
C90 C85 C89 C88 -171.6(7) . . . . ?
C C17 C16 C15 -1(2) . . . . ?
